data_7242409
loop_
_publ_author_name
'Zhang, Rong-Tao'
'Xiao, Hui-Ping'
'Li, Zhong'
'Wang, Min'
'Xie, Yu-Feng'
'Ye, Yi-Da'
'Li, Xin-Xiong'
'Zheng, Shou-Tian'

_publ_section_title
;
 Two highly stable inorganic--organic hybrid 3D frameworks based on Cu--Ln
 incorporated polyoxometalates for selective dye removal and proton
 conduction
;
_journal_issue 16
_journal_name_full CrystEngComm
_journal_page_first 2973
_journal_page_last 2981
_journal_paper_doi 10.1039/D1CE00218J
_journal_volume 23
_journal_year 2021
_chemical_formula_sum 'C40 H78 Ce Cu2 N8 O62 P W11'
_chemical_formula_weight 3983.62
_space_group_crystal_system monoclinic
_space_group_IT_number 14
_space_group_name_Hall '-P 2yn'
_space_group_name_H-M_alt 'P 1 21/n 1'
_atom_sites_solution_hydrogens difmap
_audit_creation_method SHELXL-2018/3
_audit_update_record
;
2021-03-11 deposited with the CCDC.	2021-03-15 downloaded from the CCDC.
;
_cell_angle_alpha 90
_cell_angle_beta 102.549(2)
_cell_angle_gamma 90
_cell_formula_units_Z 4
_cell_length_a 22.1444(18)
_cell_length_b 14.5741(11)
_cell_length_c 28.230(2)
_cell_measurement_reflns_used 89957
_cell_measurement_temperature 175(2)
_cell_measurement_theta_max 25.0945
_cell_measurement_theta_min 2.5455
_cell_volume 8893.1(12)
_computing_cell_refinement 'Bruker SMART'
_computing_data_collection 'Bruker SMART'
_computing_data_reduction 'Bruker SMART'
_computing_molecular_graphics 'SHELXL-2018/3 (Sheldrick, 2018)'
_computing_publication_material 'SHELXL-2018/3 (Sheldrick, 2018)'
_computing_structure_refinement 'SHELXL-2018/3 (Sheldrick, 2018)'
_computing_structure_solution 'SHELXL-2018/3 (Sheldrick, 2018)'
_diffrn_ambient_temperature 175(2)
_diffrn_measured_fraction_theta_full 0.995
_diffrn_measured_fraction_theta_max 0.995
_diffrn_measurement_device_type 'Bruke duo apx2'
_diffrn_measurement_method 'phi and omega scans'
_diffrn_radiation_type MoK\a
_diffrn_radiation_wavelength 0.71073
_diffrn_reflns_av_R_equivalents 0.0652
_diffrn_reflns_av_unetI/netI 0.0472
_diffrn_reflns_Laue_measured_fraction_full 0.995
_diffrn_reflns_Laue_measured_fraction_max 0.995
_diffrn_reflns_limit_h_max 26
_diffrn_reflns_limit_h_min -26
_diffrn_reflns_limit_k_max 17
_diffrn_reflns_limit_k_min -17
_diffrn_reflns_limit_l_max 33
_diffrn_reflns_limit_l_min -33
_diffrn_reflns_number 87576
_diffrn_reflns_point_group_measured_fraction_full 0.995
_diffrn_reflns_point_group_measured_fraction_max 0.995
_diffrn_reflns_theta_full 25.180
_diffrn_reflns_theta_max 25.180
_diffrn_reflns_theta_min 1.318
_diffrn_source 'sealed tube'
_exptl_absorpt_coefficient_mu 15.254
_exptl_absorpt_correction_T_max 0.2586
_exptl_absorpt_correction_T_min 0.1269
_exptl_absorpt_correction_type multi-scan
_exptl_crystal_colour violet
_exptl_crystal_density_diffrn 2.975
_exptl_crystal_density_meas ?
_exptl_crystal_description bar
_exptl_crystal_F_000 7260
_exptl_crystal_size_max 0.16
_exptl_crystal_size_mid 0.15
_exptl_crystal_size_min 0.11
_refine_diff_density_max 3.491
_refine_diff_density_min -1.951
_refine_diff_density_rms 0.346
_refine_ls_extinction_method none
_refine_ls_goodness_of_fit_ref 1.098
_refine_ls_hydrogen_treatment constr
_refine_ls_matrix_type full
_refine_ls_number_parameters 1027
_refine_ls_number_reflns 15909
_refine_ls_number_restraints 66
_refine_ls_restrained_S_all 1.097
_refine_ls_R_factor_all 0.0678
_refine_ls_R_factor_gt 0.0469
_refine_ls_shift/su_max 0.004
_refine_ls_shift/su_mean 0.000
_refine_ls_structure_factor_coef Fsqd
_refine_ls_weighting_details 'w=1/[\s^2^(Fo^2^)+(0.0482P)^2^+290.9885P] where P=(Fo^2^+2Fc^2^)/3'
_refine_ls_weighting_scheme calc
_refine_ls_wR_factor_gt 0.1096
_refine_ls_wR_factor_ref 0.1205
_reflns_Friedel_coverage 0.000
_reflns_number_gt 12599
_reflns_number_total 15909
_reflns_threshold_expression 'I > 2\s(I)'
_cod_data_source_file d1ce00218j2.cif
_cod_data_source_block 1_sq
_cod_depositor_comments
;
The following automatic conversions were performed:

data item '_exptl_absorpt_correction_type' value 'Multi-scan' was
changed to 'multi-scan' in accordance with the
/home/data/users/saulius/crontab/automatic-downloads/rss-feeds/RSC/lib/dictionaries/cif_core.dic
dictionary named 'cif_core.dic' version 2.4.2 last updated on
2011-04-26.

data item '_exptl_crystal_density_meas' value 'not measured' was
changed to '?' -- the value is perceived as not measured.

Automatic conversion script
Id: cif_fix_values 7556 2019-12-06 15:28:31Z antanas 

 Adding full bibliography for 7242409--7242410.cif.
;
_cod_original_cell_volume 8893.2(12)
_cod_original_sg_symbol_H-M 'P 21/n'
_cod_database_code 7242409
_shelx_shelxl_version_number 2018/3
_shelx_space_group_comment
;
The symmetry employed for this shelxl refinement is uniquely defined
by the following loop, which should always be used as a source of
symmetry information in preference to the above space-group names.
They are only intended as comments.
;

loop_
_space_group_symop_operation_xyz
'x, y, z'
'-x+1/2, y+1/2, -z+1/2'
'-x, -y, -z'
'x-1/2, -y-1/2, z-1/2'

loop_
_atom_site_label
_atom_site_type_symbol
_atom_site_fract_x
_atom_site_fract_y
_atom_site_fract_z
_atom_site_U_iso_or_equiv
_atom_site_adp_type
_atom_site_occupancy
_atom_site_site_symmetry_order
_atom_site_calc_flag
_atom_site_refinement_flags_posn
_atom_site_refinement_flags_adp
_atom_site_refinement_flags_occupancy
_atom_site_disorder_assembly
_atom_site_disorder_group
W1 W 0.32262(3) 0.88014(4) 0.74701(2) 0.01340(13) Uani 1 1 d . . . . .
W2 W 0.31198(3) 0.80953(4) 0.63290(2) 0.01314(13) Uani 1 1 d . . . . .
W3 W 0.34900(3) 0.48400(4) 0.68351(2) 0.01512(13) Uani 1 1 d . . . . .
W4 W 0.36159(3) 0.55912(4) 0.80764(2) 0.01516(13) Uani 1 1 d . . . . .
W5 W 0.43633(3) 0.76282(4) 0.84547(2) 0.01647(13) Uani 1 1 d . . . . .
W6 W 0.49645(3) 0.90903(4) 0.76015(2) 0.01733(14) Uani 1 1 d . . . . .
W7 W 0.48356(3) 0.83720(4) 0.64341(2) 0.01637(13) Uani 1 1 d . . . . .
W8 W 0.40937(3) 0.61662(4) 0.60439(2) 0.01557(13) Uani 1 1 d . . . . .
W9 W 0.50898(3) 0.50488(4) 0.69507(2) 0.01812(14) Uani 1 1 d . . . . .
W10 W 0.52177(3) 0.58107(4) 0.82239(2) 0.01763(14) Uani 1 1 d . . . . .
W11 W 0.58346(3) 0.72769(4) 0.73615(2) 0.01981(14) Uani 1 1 d . . . . .
P1 P 0.41979(14) 0.6990(2) 0.72338(11) 0.0053(6) Uani 1 1 d . . . . .
Cu1 Cu 0.25177(8) 0.13115(11) 0.48913(6) 0.0162(4) Uani 1 1 d . . . . .
Cu2 Cu 0.24344(8) 0.88308(12) 0.48965(7) 0.0173(4) Uani 1 1 d . . . . .
Ce1 Ce 0.21105(4) 0.65805(6) 0.70618(3) 0.01510(17) Uani 1 1 d . . . . .
C1 C 0.3691(7) 0.8108(10) 0.5044(6) 0.024(3) Uani 1 1 d . . . . .
H1A H 0.351551 0.768033 0.523527 0.029 Uiso 1 1 d R U . . .
C2 C 0.4301(6) 0.8036(10) 0.5035(5) 0.020(3) Uani 1 1 d . U . . .
H2A H 0.454665 0.755423 0.521214 0.024 Uiso 1 1 d R U . . .
C3 C 0.5634(6) 0.8150(11) 0.5199(6) 0.024(3) Uani 1 1 d . . . . .
H3A H 0.544845 0.781621 0.542381 0.028 Uiso 1 1 d R U . . .
C4 C 0.2547(9) 0.6087(12) 0.4387(7) 0.042(5) Uani 1 1 d . . . . .
H4A H 0.262592 0.578279 0.410505 0.050 Uiso 1 1 d R U . . .
C5 C 0.6182(7) 0.9096(10) 0.4580(5) 0.023(3) Uani 1 1 d . . . . .
H5A H 0.637128 0.943574 0.435966 0.027 Uiso 1 1 d R U . . .
C6 C 0.2519(7) 0.4542(11) 0.4802(6) 0.026(4) Uani 1 1 d . . . . .
C7 C 0.2221(8) 0.3118(10) 0.4437(6) 0.027(4) Uani 1 1 d . . . . .
H7A H 0.200353 0.276545 0.416554 0.033 Uiso 1 1 d R U . . .
C8 C 0.6269(7) 0.8156(10) 0.5248(5) 0.020(3) Uani 1 1 d . . . . .
H8A H 0.652182 0.781432 0.550767 0.024 Uiso 1 1 d R U . . .
C9 C 0.5254(7) 0.8623(10) 0.4817(5) 0.018(3) Uani 1 1 d . . . . .
C10 C 0.5539(6) 0.9096(11) 0.4508(6) 0.021(3) Uani 1 1 d . . . . .
H10A H 0.529365 0.942896 0.424077 0.025 Uiso 1 1 d R U . . .
C11 C 0.2807(8) 0.4097(11) 0.5216(6) 0.029(4) Uani 1 1 d . . . . .
H11A H 0.300922 0.443761 0.549648 0.035 Uiso 1 1 d R U . . .
C12 C 0.2798(8) 0.3158(11) 0.5215(6) 0.029(4) Uani 1 1 d . . . . .
H12A H 0.300669 0.283449 0.550020 0.035 Uiso 1 1 d R U . . .
C13 C 0.2486(7) 0.7019(12) 0.4391(6) 0.028(4) Uani 1 1 d . . . . .
H13A H 0.252447 0.736999 0.411165 0.034 Uiso 1 1 d R U . . .
C14 C 0.3569(7) 0.9345(10) 0.4533(5) 0.020(3) Uani 1 1 d . U . . .
H14A H 0.330849 0.980034 0.434451 0.024 Uiso 1 1 d R U . . .
C15 C 0.4200(7) 0.9324(11) 0.4519(6) 0.026(4) Uani 1 1 d . . . . .
H15A H 0.436963 0.976605 0.433158 0.032 Uiso 1 1 d R U . . .
C16 C 0.0794(7) 0.9144(12) 0.5473(6) 0.030(4) Uani 1 1 d . . . . .
H16A H 0.069557 0.941571 0.575637 0.036 Uiso 1 1 d R U . . .
C17 C 0.4573(6) 0.8650(10) 0.4781(5) 0.016(3) Uani 1 1 d . . . . .
C18 C 0.2224(7) 0.4042(11) 0.4402(6) 0.024(3) Uani 1 1 d . U . . .
H18A H 0.202290 0.434592 0.410809 0.029 Uiso 1 1 d R U . . .
C19 C 0.0511(6) 0.8335(11) 0.4726(5) 0.020(3) Uani 1 1 d . . . . .
H19A H 0.021219 0.801990 0.448327 0.024 Uiso 1 1 d R U . . .
C20 C -0.0529(7) 0.8926(11) 0.5569(6) 0.025(4) Uani 1 1 d . . . . .
H20A H -0.023230 0.906390 0.586241 0.030 Uiso 1 1 d R U . . .
C21 C 0.2496(7) 0.5575(11) 0.4787(6) 0.023(3) Uani 1 1 d . U . . .
C22 C 0.1115(7) 0.8386(11) 0.4688(5) 0.022(3) Uani 1 1 d . . . . .
H22A H 0.122921 0.811908 0.440910 0.027 Uiso 1 1 d R U . . .
C23 C -0.0771(7) 0.8555(11) 0.4733(5) 0.025(4) Uani 1 1 d . . . . .
H23A H -0.065105 0.844801 0.443094 0.030 Uiso 1 1 d R U . . .
C24 C 0.2324(7) 0.6989(10) 0.5178(6) 0.022(3) Uani 1 1 d . . . . .
H24A H 0.225056 0.730699 0.545819 0.026 Uiso 1 1 d R U . . .
C25 C -0.1386(7) 0.8513(12) 0.4760(6) 0.026(4) Uani 1 1 d . . . . .
H25A H -0.168493 0.836000 0.446955 0.031 Uiso 1 1 d R U . . .
C26 C 0.1395(6) 0.9157(10) 0.5409(6) 0.019(3) Uani 1 1 d . . . . .
H26A H 0.170977 0.943451 0.565506 0.023 Uiso 1 1 d R U . . .
C27 C -0.1157(7) 0.8897(11) 0.5566(6) 0.027(4) Uani 1 1 d . . . . .
H27A H -0.128754 0.903794 0.586035 0.032 Uiso 1 1 d R U . . .
C28 C 0.2387(7) 0.6036(10) 0.5190(5) 0.020(3) Uani 1 1 d . . . . .
H28A H 0.234951 0.569396 0.547261 0.024 Uiso 1 1 d R U . . .
C29 C -0.0327(7) 0.8752(10) 0.5144(5) 0.020(3) Uani 1 1 d . . . . .
C30 C 0.0330(6) 0.8739(10) 0.5125(5) 0.016(3) Uani 1 1 d . . . . .
C31 C 0.1384(8) 0.4533(11) 0.5638(6) 0.028(4) Uani 1 1 d . . . . .
H31A H 0.143954 0.389392 0.557689 0.034 Uiso 1 1 d R U . . .
C32 C 0.0734(8) 0.4706(11) 0.4793(5) 0.026(4) Uani 1 1 d . . . . .
C33 C 0.0982(7) 0.6002(10) 0.5394(5) 0.024(4) Uani 1 1 d . . . . .
H33A H 0.075267 0.640124 0.514940 0.028 Uiso 1 1 d R U . . .
C34 C 0.0618(8) 0.3786(12) 0.4702(7) 0.041(5) Uani 1 1 d . . . . .
H34A H 0.076335 0.334868 0.495567 0.049 Uiso 1 1 d R U . . .
C35 C 0.1248(7) 0.6358(11) 0.5844(5) 0.026(4) Uani 1 1 d . . . . .
H35A H 0.118648 0.699194 0.591159 0.032 Uiso 1 1 d R U . . .
C36 C 0.0510(11) 0.5261(12) 0.4403(6) 0.048(6) Uani 1 1 d . . . . .
H36A H 0.058260 0.590979 0.443598 0.057 Uiso 1 1 d R U . . .
C37 C 0.1038(7) 0.5081(11) 0.5285(6) 0.026(4) Uani 1 1 d . . . . .
C38 C 0.1651(8) 0.4932(11) 0.6085(5) 0.025(4) Uani 1 1 d . . . . .
H38A H 0.188918 0.454507 0.633129 0.030 Uiso 1 1 d R U . . .
C39 C 0.0294(10) 0.3501(13) 0.4259(6) 0.048(6) Uani 1 1 d . . . . .
H39A H 0.020915 0.285700 0.421498 0.057 Uiso 1 1 d R U . . .
C40 C 0.0175(9) 0.4916(14) 0.3968(7) 0.043(5) Uani 1 1 d . U . . .
H40A H 0.000446 0.533884 0.371376 0.052 Uiso 1 1 d R U . . .
N1 N 0.2508(5) 0.2677(8) 0.4834(5) 0.019(3) Uani 1 1 d . . . . .
N2 N 0.6546(5) 0.8640(8) 0.4941(4) 0.019(3) Uani 1 1 d . . . . .
N3 N 0.2366(5) 0.7462(8) 0.4788(4) 0.020(3) Uani 1 1 d . . . . .
N4 N 0.3318(5) 0.8763(8) 0.4794(4) 0.018(3) Uani 1 1 d . U . . .
N5 N -0.1599(5) 0.8675(8) 0.5165(4) 0.015(2) Uani 1 1 d . U . . .
N6 N 0.1561(5) 0.8793(8) 0.5020(4) 0.016(3) Uani 1 1 d . . . . .
N7 N 0.1602(6) 0.5827(8) 0.6188(4) 0.021(3) Uani 1 1 d . . . . .
N8 N 0.0081(8) 0.4040(10) 0.3884(5) 0.040(4) Uani 1 1 d . . . . .
O1 O 0.5013(5) 0.9298(7) 0.6944(4) 0.021(2) Uani 1 1 d . U . . .
O2 O 0.3082(4) 0.9049(7) 0.6785(4) 0.020(2) Uani 1 1 d . . . . .
O3 O 0.2899(4) 0.5631(7) 0.6807(3) 0.017(2) Uani 1 1 d . . . . .
O4 O 0.4806(4) 0.5406(7) 0.6284(3) 0.019(2) Uani 1 1 d . . . . .
O5 O 0.4125(4) 0.9258(6) 0.7463(3) 0.014(2) Uani 1 1 d . . . . .
O6 O 0.3705(4) 0.4881(7) 0.7525(3) 0.017(2) Uani 1 1 d . . . . .
O7 O 0.4530(4) 0.5231(7) 0.8341(3) 0.019(2) Uani 1 1 d . . . . .
O8 O 0.2479(4) 0.7473(7) 0.6441(3) 0.017(2) Uani 1 1 d . . . . .
O9 O 0.5061(5) 0.6813(7) 0.8618(3) 0.021(2) Uani 1 1 d . . . . .
O10 O 0.3480(4) 0.7023(6) 0.6085(3) 0.014(2) Uani 1 1 d . . . . .
O11 O 0.4002(4) 0.8551(6) 0.6364(3) 0.013(2) Uani 1 1 d . U . . .
O12 O 0.3858(4) 0.6600(7) 0.8539(4) 0.019(2) Uani 1 1 d . . . . .
O13 O 0.3679(4) 0.8230(7) 0.8060(3) 0.020(2) Uani 1 1 d . . . . .
O14 O 0.3605(4) 0.5180(6) 0.6196(3) 0.014(2) Uani 1 1 d . . . . .
O15 O 0.5656(4) 0.7874(7) 0.6750(3) 0.018(2) Uani 1 1 d . . . . .
O16 O 0.2969(5) 0.6193(7) 0.7747(3) 0.018(2) Uani 1 1 d . . . . .
O17 O 0.5645(4) 0.6701(7) 0.7910(3) 0.019(2) Uani 1 1 d . . . . .
O18 O 0.5574(4) 0.6157(7) 0.7031(4) 0.022(2) Uani 1 1 d . . . . .
O19 O 0.2572(4) 0.8107(6) 0.7427(3) 0.017(2) Uani 1 1 d . . . . .
O20 O 0.5756(5) 0.8428(7) 0.7653(4) 0.024(2) Uani 1 1 d . . . . .
O21 O 0.2536(5) 0.0082(6) 0.5097(4) 0.019(2) Uani 1 1 d . . . . .
O22 O 0.4378(4) 0.4371(7) 0.6909(3) 0.020(2) Uani 1 1 d . . . . .
O23 O 0.4665(4) 0.7175(7) 0.6157(4) 0.018(2) Uani 1 1 d . . . . .
O24 O 0.2436(5) 0.1059(7) 0.4082(4) 0.027(2) Uani 1 1 d . . . . .
O25 O 0.4875(5) 0.8388(7) 0.8151(4) 0.022(2) Uani 1 1 d . . . . .
O26 O 0.5160(4) 0.5142(7) 0.7635(4) 0.024(2) Uani 1 1 d . . . . .
O27 O 0.0947(5) 0.6071(8) 0.6980(4) 0.030(3) Uani 1 1 d . . . . .
O28 O 0.3022(5) 0.9836(7) 0.7683(3) 0.021(2) Uani 1 1 d . . . . .
O29 O 0.4205(4) 0.6168(6) 0.6905(3) 0.014(2) Uani 1 1 d . . . . .
O30 O 0.5241(5) 1.0115(7) 0.7852(4) 0.027(3) Uani 1 1 d . . . . .
O31 O 0.1355(5) 0.7849(7) 0.6708(4) 0.025(2) Uani 1 1 d . . . . .
O32 O 0.4003(5) 0.6019(7) 0.5437(4) 0.025(2) Uani 1 1 d . . . . .
O33 O 0.1663(5) 0.7037(9) 0.7781(4) 0.035(3) Uani 1 1 d . . . . .
O34 O 0.4427(5) 0.8144(7) 0.9005(3) 0.023(2) Uani 1 1 d . . . . .
O35 O 0.5822(5) 0.5274(8) 0.8610(4) 0.030(3) Uani 1 1 d . . . . .
O36 O 0.3121(5) 0.3803(7) 0.6717(4) 0.024(2) Uani 1 1 d . . . . .
O37 O 0.2808(4) 0.8652(7) 0.5788(3) 0.018(2) Uani 1 1 d . . . . .
O38 O 0.5632(5) 0.4247(8) 0.6908(4) 0.027(3) Uani 1 1 d . . . . .
O39 O 0.5029(5) 0.8987(7) 0.5967(4) 0.024(2) Uani 1 1 d . . . . .
O40 O 0.6626(5) 0.7187(7) 0.7470(4) 0.031(3) Uani 1 1 d . . . . .
O41 O 0.3599(4) 0.7536(6) 0.7095(3) 0.013(2) Uani 1 1 d . . . . .
O42 O 0.4749(4) 0.7642(6) 0.7191(3) 0.015(2) Uani 1 1 d . U . . .
O43 O 0.4302(4) 0.6662(7) 0.7762(3) 0.019(2) Uani 1 1 d . . . . .
O44 O 0.3302(4) 0.4822(7) 0.8414(3) 0.020(2) Uani 1 1 d . . . . .
O1W O 0.3917(7) 0.0803(10) 0.6687(5) 0.050(4) Uani 1 1 d . . . . .
O2W O 0.2718(6) 0.0708(7) 0.6145(4) 0.033(3) Uani 1 1 d . . . . .
O3W O 0.2255(5) 0.2482(8) 0.6244(4) 0.033(3) Uani 1 1 d . . . . .
O4W O 0.2059(5) 0.9228(8) 0.4027(4) 0.032(3) Uani 1 1 d . . . . .
O5W O 0.0379(9) 0.8244(13) 0.7126(7) 0.085(6) Uani 1 1 d . U . . .
O6W O 0.1227(10) 0.6938(16) 0.3772(7) 0.105(7) Uani 1 1 d . . . . .
O7W O 0.2540(13) 0.838(2) 0.3330(8) 0.148(11) Uani 1 1 d . . . . .

loop_
_atom_site_aniso_label
_atom_site_aniso_U_11
_atom_site_aniso_U_22
_atom_site_aniso_U_33
_atom_site_aniso_U_23
_atom_site_aniso_U_13
_atom_site_aniso_U_12
W1 0.0136(3) 0.0135(3) 0.0128(3) -0.0009(2) 0.0021(2) 0.0015(2)
W2 0.0133(3) 0.0134(3) 0.0121(3) 0.0015(2) 0.0014(2) 0.0015(2)
W3 0.0167(3) 0.0133(3) 0.0155(3) 0.0002(2) 0.0037(2) 0.0001(2)
W4 0.0156(3) 0.0165(3) 0.0130(3) 0.0029(2) 0.0022(2) -0.0003(2)
W5 0.0172(3) 0.0186(3) 0.0121(3) 0.0001(2) 0.0000(2) -0.0001(2)
W6 0.0149(3) 0.0171(3) 0.0191(3) -0.0006(2) 0.0018(2) -0.0022(2)
W7 0.0155(3) 0.0165(3) 0.0183(3) 0.0034(2) 0.0064(2) -0.0004(2)
W8 0.0193(3) 0.0145(3) 0.0141(3) 0.0009(2) 0.0060(2) 0.0024(2)
W9 0.0170(3) 0.0172(3) 0.0208(3) 0.0018(2) 0.0056(2) 0.0050(2)
W10 0.0144(3) 0.0196(3) 0.0173(3) 0.0049(2) -0.0001(2) 0.0027(2)
W11 0.0124(3) 0.0220(3) 0.0251(3) 0.0046(3) 0.0042(2) 0.0008(2)
P1 0.0070(15) 0.0053(16) 0.0036(14) -0.0008(12) 0.0014(12) -0.0011(12)
Cu1 0.0107(8) 0.0115(9) 0.0261(9) 0.0002(7) 0.0033(7) 0.0002(7)
Cu2 0.0126(8) 0.0113(9) 0.0299(10) 0.0011(7) 0.0087(7) -0.0006(7)
Ce1 0.0147(4) 0.0160(4) 0.0142(4) 0.0008(3) 0.0022(3) 0.0001(3)
C1 0.024(8) 0.010(7) 0.041(9) 0.005(7) 0.010(7) 0.003(6)
C2 0.015(5) 0.022(5) 0.023(5) 0.003(4) 0.003(4) 0.002(4)
C3 0.011(7) 0.027(9) 0.035(9) 0.008(7) 0.009(6) 0.002(6)
C4 0.058(13) 0.021(10) 0.054(12) -0.003(8) 0.029(10) 0.001(9)
C5 0.031(9) 0.019(8) 0.024(8) 0.004(6) 0.019(7) -0.003(7)
C6 0.022(8) 0.021(9) 0.038(9) -0.008(7) 0.013(7) -0.002(7)
C7 0.038(10) 0.010(8) 0.031(9) -0.002(7) 0.002(7) 0.008(7)
C8 0.024(8) 0.011(7) 0.025(8) 0.000(6) 0.005(6) 0.005(6)
C9 0.021(8) 0.012(7) 0.026(8) 0.003(6) 0.013(6) -0.002(6)
C10 0.006(7) 0.028(9) 0.028(8) 0.005(7) 0.002(6) -0.002(6)
C11 0.039(10) 0.023(9) 0.025(9) -0.008(7) 0.008(7) -0.006(7)
C12 0.039(10) 0.023(9) 0.027(9) -0.009(7) 0.011(7) -0.003(7)
C13 0.031(9) 0.037(10) 0.021(8) -0.003(7) 0.015(7) -0.006(8)
C14 0.020(5) 0.020(5) 0.019(5) 0.006(4) 0.003(4) 0.004(4)
C15 0.014(8) 0.029(9) 0.034(9) 0.001(7) -0.001(7) -0.003(7)
C16 0.019(8) 0.040(10) 0.030(9) -0.019(8) 0.001(7) 0.003(7)
C17 0.013(7) 0.019(8) 0.018(7) 0.001(6) 0.004(6) 0.003(6)
C18 0.028(5) 0.019(5) 0.025(5) -0.003(4) 0.002(4) 0.000(4)
C19 0.014(7) 0.029(9) 0.012(7) -0.001(6) -0.008(6) 0.003(6)
C20 0.017(8) 0.027(9) 0.027(8) -0.007(7) -0.002(6) -0.005(7)
C21 0.023(5) 0.019(5) 0.029(5) 0.000(4) 0.008(4) -0.002(4)
C22 0.023(8) 0.024(9) 0.019(7) 0.000(6) 0.004(6) -0.004(7)
C23 0.015(8) 0.040(10) 0.016(7) -0.004(7) -0.004(6) 0.001(7)
C24 0.018(8) 0.019(8) 0.027(8) -0.002(7) 0.000(6) -0.005(6)
C25 0.015(8) 0.038(10) 0.025(8) -0.008(7) 0.004(6) 0.002(7)
C26 0.010(7) 0.017(8) 0.031(8) -0.008(6) 0.004(6) -0.005(6)
C27 0.011(7) 0.036(10) 0.032(9) -0.017(8) 0.000(6) -0.005(7)
C28 0.023(8) 0.014(8) 0.018(7) 0.009(6) -0.006(6) -0.010(6)
C29 0.022(8) 0.014(8) 0.022(8) -0.003(6) 0.001(6) 0.009(6)
C30 0.011(7) 0.015(7) 0.021(7) 0.002(6) 0.004(6) -0.004(6)
C31 0.038(10) 0.014(8) 0.035(9) 0.004(7) 0.013(8) 0.004(7)
C32 0.035(9) 0.027(9) 0.015(7) 0.007(7) 0.005(7) 0.002(7)
C33 0.028(9) 0.021(8) 0.019(8) 0.013(6) -0.001(6) -0.006(7)
C34 0.043(11) 0.017(9) 0.048(11) 0.004(8) -0.022(9) 0.004(8)
C35 0.032(9) 0.021(9) 0.023(8) -0.002(7) 0.000(7) 0.000(7)
C36 0.096(17) 0.014(9) 0.030(10) 0.001(7) 0.005(10) -0.018(10)
C37 0.022(8) 0.021(9) 0.039(9) -0.004(7) 0.019(7) -0.005(7)
C38 0.037(9) 0.022(9) 0.014(7) 0.008(6) 0.003(7) -0.007(7)
C39 0.071(14) 0.024(10) 0.032(10) -0.014(8) -0.026(9) 0.000(9)
C40 0.050(6) 0.040(6) 0.038(6) -0.003(4) 0.007(4) -0.005(5)
N1 0.006(6) 0.016(7) 0.033(7) -0.001(6) 0.001(5) 0.003(5)
N2 0.016(6) 0.013(6) 0.029(7) 0.001(5) 0.008(5) -0.001(5)
N3 0.017(6) 0.017(7) 0.025(7) -0.004(5) 0.004(5) 0.000(5)
N4 0.019(4) 0.013(4) 0.025(4) -0.001(4) 0.010(4) 0.001(4)
N5 0.009(4) 0.014(4) 0.020(4) -0.004(4) 0.001(3) 0.000(3)
N6 0.005(5) 0.013(6) 0.030(7) -0.002(5) 0.005(5) -0.003(5)
N7 0.025(7) 0.017(7) 0.021(6) -0.005(5) 0.001(5) 0.004(5)
N8 0.069(11) 0.023(8) 0.027(8) -0.001(6) 0.009(7) 0.004(8)
O1 0.025(4) 0.013(4) 0.025(4) -0.001(3) 0.003(3) -0.008(3)
O2 0.020(5) 0.018(5) 0.021(5) 0.000(4) 0.000(4) 0.004(4)
O3 0.021(5) 0.016(5) 0.011(5) -0.005(4) 0.000(4) -0.008(4)
O4 0.021(5) 0.025(6) 0.009(5) 0.004(4) 0.001(4) 0.005(4)
O5 0.009(5) 0.012(5) 0.020(5) -0.003(4) 0.000(4) 0.000(4)
O6 0.025(6) 0.016(5) 0.011(5) 0.003(4) 0.005(4) -0.001(4)
O7 0.019(5) 0.022(6) 0.014(5) 0.003(4) -0.003(4) 0.003(4)
O8 0.023(5) 0.020(5) 0.009(4) 0.005(4) 0.002(4) 0.004(4)
O9 0.022(5) 0.020(6) 0.015(5) 0.000(4) -0.005(4) 0.000(4)
O10 0.015(5) 0.018(5) 0.008(4) 0.000(4) 0.002(4) 0.000(4)
O11 0.007(3) 0.015(4) 0.016(4) 0.003(3) 0.003(3) 0.000(3)
O12 0.017(5) 0.017(5) 0.025(5) 0.002(4) 0.011(4) 0.002(4)
O13 0.019(5) 0.018(6) 0.020(5) 0.002(4) 0.000(4) 0.001(4)
O14 0.012(5) 0.012(5) 0.016(5) 0.005(4) 0.000(4) 0.003(4)
O15 0.012(5) 0.024(6) 0.020(5) -0.002(4) 0.005(4) 0.001(4)
O16 0.025(6) 0.016(5) 0.014(5) 0.003(4) 0.007(4) -0.003(4)
O17 0.009(5) 0.026(6) 0.021(5) 0.008(4) 0.000(4) 0.006(4)
O18 0.016(5) 0.028(6) 0.024(6) 0.006(5) 0.009(4) 0.010(5)
O19 0.023(5) 0.013(5) 0.013(5) -0.006(4) 0.002(4) 0.000(4)
O20 0.017(5) 0.025(6) 0.030(6) 0.002(5) 0.006(4) -0.001(4)
O21 0.023(5) 0.005(5) 0.030(6) 0.004(4) 0.009(5) -0.002(4)
O22 0.020(5) 0.026(6) 0.013(5) 0.007(4) 0.005(4) 0.003(4)
O23 0.014(5) 0.015(5) 0.026(5) 0.003(4) 0.010(4) 0.007(4)
O24 0.023(6) 0.021(6) 0.037(6) -0.006(5) 0.008(5) -0.003(5)
O25 0.021(5) 0.017(5) 0.023(5) 0.008(4) -0.005(4) 0.002(4)
O26 0.013(5) 0.027(6) 0.030(6) 0.004(5) 0.005(4) -0.001(4)
O27 0.024(6) 0.027(6) 0.040(7) -0.003(5) 0.012(5) -0.004(5)
O28 0.019(5) 0.030(6) 0.013(5) 0.003(4) 0.003(4) 0.004(4)
O29 0.018(5) 0.012(5) 0.012(5) 0.008(4) 0.004(4) 0.001(4)
O30 0.028(6) 0.019(6) 0.031(6) -0.004(5) 0.000(5) -0.010(5)
O31 0.021(6) 0.024(6) 0.029(6) 0.001(5) 0.001(5) 0.004(5)
O32 0.031(6) 0.027(6) 0.020(5) 0.007(5) 0.010(5) 0.002(5)
O33 0.040(7) 0.046(8) 0.023(6) -0.014(5) 0.015(5) -0.022(6)
O34 0.028(6) 0.025(6) 0.015(5) 0.005(4) 0.000(4) 0.004(5)
O35 0.025(6) 0.026(6) 0.036(6) 0.011(5) -0.002(5) 0.002(5)
O36 0.025(6) 0.017(6) 0.029(6) -0.001(5) 0.003(5) -0.010(5)
O37 0.014(5) 0.016(5) 0.024(5) 0.000(4) 0.004(4) -0.007(4)
O38 0.022(6) 0.029(6) 0.032(6) 0.004(5) 0.011(5) 0.017(5)
O39 0.029(6) 0.024(6) 0.020(5) 0.001(4) 0.008(5) 0.006(5)
O40 0.017(6) 0.022(6) 0.053(7) 0.010(5) 0.006(5) 0.003(5)
O41 0.010(5) 0.018(5) 0.010(4) 0.003(4) 0.004(4) 0.004(4)
O42 0.020(4) 0.007(4) 0.017(4) 0.000(3) 0.001(3) -0.003(3)
O43 0.020(5) 0.018(6) 0.018(5) 0.001(4) 0.000(4) -0.006(4)
O44 0.014(5) 0.022(6) 0.021(5) 0.004(4) -0.002(4) -0.002(4)
O1W 0.066(10) 0.051(9) 0.032(7) 0.012(6) 0.010(7) 0.008(7)
O2W 0.050(8) 0.017(6) 0.034(7) 0.000(5) 0.015(6) 0.004(5)
O3W 0.032(7) 0.029(7) 0.037(7) -0.004(5) 0.005(5) 0.001(5)
O4W 0.026(6) 0.030(7) 0.037(7) 0.004(5) 0.002(5) -0.006(5)
O5W 0.084(6) 0.085(6) 0.087(6) -0.001(3) 0.020(3) 0.001(3)
O6W 0.122(18) 0.113(17) 0.073(13) -0.027(12) 0.004(12) 0.018(14)
O7W 0.17(3) 0.19(3) 0.077(15) -0.045(17) 0.016(16) 0.03(2)

loop_
_atom_type_symbol
_atom_type_description
_atom_type_scat_dispersion_real
_atom_type_scat_dispersion_imag
_atom_type_scat_source
O O 0.0106 0.0060 'International Tables Vol C Tables 4.2.6.8 and 6.1.1.4'
Cu Cu 0.3201 1.2651 'International Tables Vol C Tables 4.2.6.8 and 6.1.1.4'
Ce Ce -0.2486 2.6331 'International Tables Vol C Tables 4.2.6.8 and 6.1.1.4'
W W -0.8490 6.8722 'International Tables Vol C Tables 4.2.6.8 and 6.1.1.4'
P P 0.1023 0.0942 'International Tables Vol C Tables 4.2.6.8 and 6.1.1.4'
C C 0.0033 0.0016 'International Tables Vol C Tables 4.2.6.8 and 6.1.1.4'
N N 0.0061 0.0033 'International Tables Vol C Tables 4.2.6.8 and 6.1.1.4'
H H 0.0000 0.0000 'International Tables Vol C Tables 4.2.6.8 and 6.1.1.4'

loop_
_geom_angle_atom_site_label_1
_geom_angle_atom_site_label_2
_geom_angle_atom_site_label_3
_geom_angle
_geom_angle_site_symmetry_1
_geom_angle_site_symmetry_3
_geom_angle_publ_flag
O28 W1 O19 104.7(5) . . ?
O28 W1 O2 100.9(4) . . ?
O19 W1 O2 94.8(4) . . ?
O28 W1 O13 101.7(4) . . ?
O19 W1 O13 94.5(4) . . ?
O2 W1 O13 152.5(4) . . ?
O28 W1 O5 92.7(4) . . ?
O19 W1 O5 162.5(4) . . ?
O2 W1 O5 83.2(4) . . ?
O13 W1 O5 80.1(4) . . ?
O28 W1 O41 170.1(4) . . ?
O19 W1 O41 83.2(4) . . ?
O2 W1 O41 72.2(4) . . ?
O13 W1 O41 83.3(4) . . ?
O5 W1 O41 79.6(3) . . ?
O37 W2 O8 102.4(4) . . ?
O37 W2 O2 100.7(4) . . ?
O8 W2 O2 95.6(4) . . ?
O37 W2 O10 100.3(4) . . ?
O8 W2 O10 93.3(4) . . ?
O2 W2 O10 154.7(4) . . ?
O37 W2 O11 94.9(4) . . ?
O8 W2 O11 162.2(4) . . ?
O2 W2 O11 85.0(4) . . ?
O10 W2 O11 79.5(4) . . ?
O37 W2 O41 172.3(4) . . ?
O8 W2 O41 82.9(4) . . ?
O2 W2 O41 73.0(4) . . ?
O10 W2 O41 84.8(3) . . ?
O11 W2 O41 80.3(3) . . ?
O36 W3 O3 104.7(5) . . ?
O36 W3 O6 103.3(5) . . ?
O3 W3 O6 92.6(4) . . ?
O36 W3 O14 101.4(4) . . ?
O3 W3 O14 92.2(4) . . ?
O6 W3 O14 152.8(4) . . ?
O36 W3 O22 97.6(5) . . ?
O3 W3 O22 157.7(4) . . ?
O6 W3 O22 83.4(4) . . ?
O14 W3 O22 82.1(4) . . ?
O36 W3 O29 166.2(4) . . ?
O3 W3 O29 87.0(4) . . ?
O6 W3 O29 83.1(4) . . ?
O14 W3 O29 70.4(3) . . ?
O22 W3 O29 70.8(4) . . ?
O44 W4 O16 103.7(4) . . ?
O44 W4 O6 103.0(4) . . ?
O16 W4 O6 93.2(4) . . ?
O44 W4 O12 101.8(4) . . ?
O16 W4 O12 93.0(4) . . ?
O6 W4 O12 152.2(4) . . ?
O44 W4 O7 96.7(4) . . ?
O16 W4 O7 159.5(4) . . ?
O6 W4 O7 83.7(4) . . ?
O12 W4 O7 81.1(4) . . ?
O44 W4 O43 165.3(4) . . ?
O16 W4 O43 89.4(4) . . ?
O6 W4 O43 82.5(4) . . ?
O12 W4 O43 70.5(4) . . ?
O7 W4 O43 70.1(4) . . ?
O34 W5 O13 103.3(4) . . ?
O34 W5 O12 99.6(5) . . ?
O13 W5 O12 91.2(4) . . ?
O34 W5 O25 102.3(5) . . ?
O13 W5 O25 86.8(4) . . ?
O12 W5 O25 157.9(4) . . ?
O34 W5 O9 98.6(4) . . ?
O13 W5 O9 158.0(4) . . ?
O12 W5 O9 87.0(4) . . ?
O25 W5 O9 86.7(4) . . ?
O34 W5 O43 170.0(4) . . ?
O13 W5 O43 84.0(4) . . ?
O12 W5 O43 73.1(4) . . ?
O25 W5 O43 84.8(4) . . ?
O9 W5 O43 74.5(4) . . ?
O30 W6 O5 103.2(5) . . ?
O30 W6 O25 103.0(5) . . ?
O5 W6 O25 88.0(4) . . ?
O30 W6 O1 99.9(5) . . ?
O5 W6 O1 92.3(4) . . ?
O25 W6 O1 156.4(4) . . ?
O30 W6 O20 99.4(5) . . ?
O5 W6 O20 157.4(4) . . ?
O25 W6 O20 85.7(4) . . ?
O1 W6 O20 84.9(4) . . ?
O30 W6 O42 169.3(4) . . ?
O5 W6 O42 85.9(4) . . ?
O25 W6 O42 82.9(4) . . ?
O1 W6 O42 73.6(4) . . ?
O20 W6 O42 71.8(4) . . ?
O39 W7 O11 104.8(4) . . ?
O39 W7 O23 102.8(4) . . ?
O11 W7 O23 88.9(4) . . ?
O39 W7 O1 99.3(5) . . ?
O11 W7 O1 91.0(4) . . ?
O23 W7 O1 157.2(4) . . ?
O39 W7 O15 100.4(4) . . ?
O11 W7 O15 154.8(4) . . ?
O23 W7 O15 86.0(4) . . ?
O1 W7 O15 84.4(4) . . ?
O39 W7 O42 168.5(4) . . ?
O11 W7 O42 83.5(4) . . ?
O23 W7 O42 85.0(4) . . ?
O1 W7 O42 72.3(4) . . ?
O15 W7 O42 71.5(4) . . ?
O32 W8 O10 102.7(4) . . ?
O32 W8 O14 100.6(5) . . ?
O10 W8 O14 91.9(4) . . ?
O32 W8 O23 101.2(5) . . ?
O10 W8 O23 86.6(4) . . ?
O14 W8 O23 157.9(4) . . ?
O32 W8 O4 101.0(5) . . ?
O10 W8 O4 156.0(4) . . ?
O14 W8 O4 87.0(4) . . ?
O23 W8 O4 85.5(4) . . ?
O32 W8 O29 172.7(4) . . ?
O10 W8 O29 81.5(3) . . ?
O14 W8 O29 73.1(4) . . ?
O23 W8 O29 84.9(4) . . ?
O4 W8 O29 75.3(4) . . ?
O38 W9 O22 103.6(5) . . ?
O38 W9 O26 102.6(5) . . ?
O22 W9 O26 89.0(4) . . ?
O38 W9 O4 101.7(5) . . ?
O22 W9 O4 89.4(4) . . ?
O26 W9 O4 155.4(4) . . ?
O38 W9 O18 101.6(5) . . ?
O22 W9 O18 154.8(4) . . ?
O26 W9 O18 84.3(4) . . ?
O4 W9 O18 86.7(4) . . ?
O35 W10 O7 103.8(5) . . ?
O35 W10 O26 102.4(5) . . ?
O7 W10 O26 91.2(4) . . ?
O35 W10 O9 101.1(5) . . ?
O7 W10 O9 89.1(4) . . ?
O26 W10 O9 155.6(4) . . ?
O35 W10 O17 101.8(5) . . ?
O7 W10 O17 154.3(4) . . ?
O26 W10 O17 83.7(4) . . ?
O9 W10 O17 85.6(4) . . ?
O35 W10 O43 172.5(5) . . ?
O7 W10 O43 73.1(4) . . ?
O26 W10 O43 84.6(4) . . ?
O9 W10 O43 72.2(4) . . ?
O17 W10 O43 81.3(3) . . ?
O40 W11 O20 100.1(5) . . ?
O40 W11 O17 102.7(5) . . ?
O20 W11 O17 88.9(4) . . ?
O40 W11 O15 101.6(5) . . ?
O20 W11 O15 88.2(4) . . ?
O17 W11 O15 155.7(4) . . ?
O40 W11 O18 102.2(5) . . ?
O20 W11 O18 157.7(4) . . ?
O17 W11 O18 85.6(4) . . ?
O15 W11 O18 88.0(4) . . ?
O40 W11 O42 171.5(4) . . ?
O20 W11 O42 73.1(4) . . ?
O17 W11 O42 82.6(4) . . ?
O15 W11 O42 73.4(4) . . ?
O18 W11 O42 84.7(4) . . ?
O29 P1 O41 112.3(5) . . ?
O29 P1 O43 109.2(5) . . ?
O41 P1 O43 110.6(5) . . ?
O29 P1 O42 108.6(5) . . ?
O41 P1 O42 108.2(5) . . ?
O43 P1 O42 107.9(5) . . ?
O21 Cu1 N1 166.8(5) . . ?
O21 Cu1 N5 89.3(5) . 3_566 ?
N1 Cu1 N5 89.5(5) . 3_566 ?
O21 Cu1 N2 90.5(5) . 3_666 ?
N1 Cu1 N2 88.7(5) . 3_666 ?
N5 Cu1 N2 170.9(5) 3_566 3_666 ?
O21 Cu1 O24 98.4(4) . . ?
N1 Cu1 O24 94.7(5) . . ?
N5 Cu1 O24 93.6(4) 3_566 . ?
N2 Cu1 O24 95.4(4) 3_666 . ?
O21 Cu2 N3 171.7(5) 1_565 . ?
O21 Cu2 N6 91.8(4) 1_565 . ?
N3 Cu2 N6 87.5(5) . . ?
O21 Cu2 N4 91.9(5) 1_565 . ?
N3 Cu2 N4 88.4(5) . . ?
N6 Cu2 N4 175.3(5) . . ?
O8 Ce1 O3 73.9(3) . . ?
O8 Ce1 O16 111.2(3) . . ?
O3 Ce1 O16 67.9(3) . . ?
O8 Ce1 O33 132.8(4) . . ?
O3 Ce1 O33 144.1(4) . . ?
O16 Ce1 O33 78.5(4) . . ?
O8 Ce1 O31 68.2(3) . . ?
O3 Ce1 O31 138.0(3) . . ?
O16 Ce1 O31 143.4(3) . . ?
O33 Ce1 O31 77.6(4) . . ?
O8 Ce1 O19 70.3(3) . . ?
O3 Ce1 O19 111.1(3) . . ?
O16 Ce1 O19 73.3(3) . . ?
O33 Ce1 O19 69.0(3) . . ?
O31 Ce1 O19 72.5(3) . . ?
O8 Ce1 O27 123.6(3) . . ?
O3 Ce1 O27 123.9(3) . . ?
O16 Ce1 O27 125.1(3) . . ?
O33 Ce1 O27 66.4(4) . . ?
O31 Ce1 O27 67.9(3) . . ?
O19 Ce1 O27 125.0(3) . . ?
O8 Ce1 O28 140.1(3) . 2_546 ?
O3 Ce1 O28 70.7(3) . 2_546 ?
O16 Ce1 O28 71.5(3) . 2_546 ?
O33 Ce1 O28 87.1(4) . 2_546 ?
O31 Ce1 O28 134.0(3) . 2_546 ?
O19 Ce1 O28 140.6(3) . 2_546 ?
O27 Ce1 O28 66.1(3) . 2_546 ?
O8 Ce1 N7 72.7(4) . . ?
O3 Ce1 N7 71.7(3) . . ?
O16 Ce1 N7 135.9(3) . . ?
O33 Ce1 N7 132.7(4) . . ?
O31 Ce1 N7 80.2(3) . . ?
O19 Ce1 N7 140.0(3) . . ?
O27 Ce1 N7 66.5(4) . . ?
O28 Ce1 N7 79.1(3) 2_546 . ?
C2 C1 N4 122.6(14) . . ?
C1 C2 C17 120.9(14) . . ?
C8 C3 C9 120.1(14) . . ?
C13 C4 C21 120.4(17) . . ?
N2 C5 C10 122.7(13) . . ?
C11 C6 C18 119.8(15) . . ?
C11 C6 C21 120.4(14) . . ?
C18 C6 C21 119.8(15) . . ?
N1 C7 C18 122.3(15) . . ?
N2 C8 C3 122.0(14) . . ?
C10 C9 C3 117.3(13) . . ?
C10 C9 C17 122.9(13) . . ?
C3 C9 C17 119.7(13) . . ?
C9 C10 C5 120.3(14) . . ?
C6 C11 C12 118.0(15) . . ?
N1 C12 C11 122.2(16) . . ?
N3 C13 C4 121.0(16) . . ?
N4 C14 C15 122.8(14) . . ?
C17 C15 C14 118.7(15) . . ?
C26 C16 C30 120.0(14) . . ?
C2 C17 C15 117.6(13) . . ?
C2 C17 C9 120.2(13) . . ?
C15 C17 C9 122.1(13) . . ?
C7 C18 C6 118.4(15) . . ?
C22 C19 C30 119.7(13) . . ?
C29 C20 C27 119.8(14) . . ?
C4 C21 C28 118.1(15) . . ?
C4 C21 C6 123.8(15) . . ?
C28 C21 C6 118.1(14) . . ?
N6 C22 C19 123.6(14) . . ?
C29 C23 C25 119.7(15) . . ?
N3 C24 C28 121.0(15) . . ?
N5 C25 C23 124.6(14) . . ?
N6 C26 C16 123.0(13) . . ?
N5 C27 C20 123.3(15) . . ?
C21 C28 C24 119.7(14) . . ?
C23 C29 C20 117.4(14) . . ?
C23 C29 C30 119.9(14) . . ?
C20 C29 C30 122.6(13) . . ?
C16 C30 C19 116.7(13) . . ?
C16 C30 C29 123.8(14) . . ?
C19 C30 C29 119.4(12) . . ?
C37 C31 C38 118.2(15) . . ?
C36 C32 C34 113.9(15) . . ?
C36 C32 C37 122.5(15) . . ?
C34 C32 C37 123.4(14) . . ?
C37 C33 C35 121.8(15) . . ?
C39 C34 C32 120.3(16) . . ?
N7 C35 C33 120.8(15) . . ?
C32 C36 C40 121.9(17) . . ?
C31 C37 C33 117.6(15) . . ?
C31 C37 C32 121.6(15) . . ?
C33 C37 C32 120.7(15) . . ?
N7 C38 C31 124.1(14) . . ?
N8 C39 C34 125.4(17) . . ?
N8 C40 C36 123.4(19) . . ?
C7 N1 C12 119.2(14) . . ?
C7 N1 Cu1 123.1(10) . . ?
C12 N1 Cu1 117.8(11) . . ?
C5 N2 C8 117.6(13) . . ?
C5 N2 Cu1 125.4(10) . 3_666 ?
C8 N2 Cu1 116.8(10) . 3_666 ?
C24 N3 C13 119.9(14) . . ?
C24 N3 Cu2 113.9(10) . . ?
C13 N3 Cu2 124.8(11) . . ?
C14 N4 C1 117.4(13) . . ?
C14 N4 Cu2 125.4(10) . . ?
C1 N4 Cu2 117.0(10) . . ?
C25 N5 C27 115.2(12) . . ?
C25 N5 Cu1 117.9(9) . 3_566 ?
C27 N5 Cu1 126.6(10) . 3_566 ?
C26 N6 C22 117.1(12) . . ?
C26 N6 Cu2 124.6(9) . . ?
C22 N6 Cu2 118.2(10) . . ?
C38 N7 C35 117.3(13) . . ?
C38 N7 Ce1 123.6(9) . . ?
C35 N7 Ce1 119.0(10) . . ?
C40 N8 C39 114.9(16) . . ?
W6 O1 W7 124.3(5) . . ?
W2 O2 W1 121.3(5) . . ?
W3 O3 Ce1 160.0(5) . . ?
W9 O4 W8 124.7(5) . . ?
W6 O5 W1 151.0(5) . . ?
W3 O6 W4 143.3(5) . . ?
W10 O7 W4 127.2(5) . . ?
W2 O8 Ce1 143.2(5) . . ?
W10 O9 W5 124.7(5) . . ?
W8 O10 W2 156.7(5) . . ?
W7 O11 W2 152.7(5) . . ?
W5 O12 W4 125.9(5) . . ?
W5 O13 W1 155.0(6) . . ?
W8 O14 W3 126.8(5) . . ?
W11 O15 W7 124.7(5) . . ?
W4 O16 Ce1 158.1(5) . . ?
W11 O17 W10 153.4(6) . . ?
W11 O18 W9 151.3(6) . . ?
W1 O19 Ce1 141.3(5) . . ?
W11 O20 W6 124.3(5) . . ?
Cu1 O21 Cu2 145.7(6) . 1_545 ?
W9 O22 W3 128.0(5) . . ?
W8 O23 W7 146.0(5) . . ?
W6 O25 W5 148.4(5) . . ?
W9 O26 W10 153.3(6) . . ?
W1 O28 Ce1 168.4(5) . 2_556 ?
P1 O29 W8 127.6(5) . . ?
P1 O29 W3 125.0(5) . . ?
W8 O29 W3 89.7(3) . . ?
P1 O41 W2 127.9(5) . . ?
P1 O41 W1 131.4(5) . . ?
W2 O41 W1 90.5(3) . . ?
P1 O42 W6 124.7(5) . . ?
P1 O42 W11 127.6(5) . . ?
W6 O42 W11 90.7(3) . . ?
P1 O42 W7 122.9(5) . . ?
W6 O42 W7 89.6(3) . . ?
W11 O42 W7 90.3(3) . . ?
P1 O43 W5 125.5(6) . . ?
P1 O43 W4 124.8(5) . . ?
W5 O43 W4 90.5(3) . . ?
P1 O43 W10 126.7(6) . . ?
W5 O43 W10 88.3(3) . . ?
W4 O43 W10 89.5(3) . . ?

loop_
_geom_bond_atom_site_label_1
_geom_bond_atom_site_label_2
_geom_bond_distance
_geom_bond_site_symmetry_2
_geom_bond_publ_flag
W1 O28 1.720(10) . ?
W1 O19 1.751(10) . ?
W1 O2 1.924(10) . ?
W1 O13 1.935(9) . ?
W1 O5 2.103(9) . ?
W1 O41 2.364(9) . ?
W2 O37 1.734(10) . ?
W2 O8 1.769(10) . ?
W2 O2 1.909(10) . ?
W2 O10 1.947(9) . ?
W2 O11 2.046(9) . ?
W2 O41 2.339(8) . ?
W3 O36 1.716(10) . ?
W3 O3 1.733(10) . ?
W3 O6 1.902(9) . ?
W3 O14 1.939(9) . ?
W3 O22 2.050(10) . ?
W3 O29 2.481(9) . ?
W4 O44 1.713(10) . ?
W4 O16 1.762(10) . ?
W4 O6 1.916(9) . ?
W4 O12 1.962(10) . ?
W4 O7 2.067(10) . ?
W4 O43 2.473(10) . ?
W5 O34 1.705(10) . ?
W5 O13 1.890(9) . ?
W5 O12 1.916(10) . ?
W5 O25 1.915(10) . ?
W5 O9 1.925(10) . ?
W5 O43 2.390(10) . ?
W6 O30 1.708(10) . ?
W6 O5 1.831(9) . ?
W6 O25 1.904(10) . ?
W6 O1 1.905(10) . ?
W6 O20 1.979(10) . ?
W6 O42 2.406(9) . ?
W7 O39 1.725(10) . ?
W7 O11 1.831(9) . ?
W7 O23 1.916(10) . ?
W7 O1 1.951(10) . ?
W7 O15 1.980(9) . ?
W7 O42 2.432(9) . ?
W8 O32 1.694(10) . ?
W8 O10 1.868(9) . ?
W8 O14 1.904(9) . ?
W8 O23 1.920(10) . ?
W8 O4 1.926(9) . ?
W8 O29 2.390(9) . ?
W9 O38 1.698(10) . ?
W9 O22 1.841(10) . ?
W9 O26 1.908(10) . ?
W9 O4 1.922(9) . ?
W9 O18 1.925(11) . ?
W10 O35 1.720(10) . ?
W10 O7 1.833(10) . ?
W10 O26 1.908(11) . ?
W10 O9 1.913(10) . ?
W10 O17 1.930(10) . ?
W10 O43 2.491(10) . ?
W11 O40 1.716(10) . ?
W11 O20 1.892(11) . ?
W11 O17 1.888(10) . ?
W11 O15 1.895(10) . ?
W11 O18 1.906(11) . ?
W11 O42 2.407(9) . ?
P1 O29 1.517(10) . ?
P1 O41 1.522(9) . ?
P1 O43 1.535(10) . ?
P1 O42 1.571(10) . ?
Cu1 O21 1.881(9) . ?
Cu1 N1 1.997(12) . ?
Cu1 N5 2.007(11) 3_566 ?
Cu1 N2 2.025(12) 3_666 ?
Cu1 O24 2.283(11) . ?
Cu2 O21 1.907(10) 1_565 ?
Cu2 N3 2.018(12) . ?
Cu2 N6 2.040(11) . ?
Cu2 N4 2.041(12) . ?
Ce1 O8 2.460(9) . ?
Ce1 O3 2.455(10) . ?
Ce1 O16 2.465(10) . ?
Ce1 O33 2.533(11) . ?
Ce1 O31 2.547(10) . ?
Ce1 O19 2.568(9) . ?
Ce1 O27 2.643(11) . ?
Ce1 O28 2.676(11) 2_546 ?
Ce1 N7 2.710(12) . ?
C1 C2 1.36(2) . ?
C1 N4 1.356(19) . ?
C2 C17 1.37(2) . ?
C3 C8 1.38(2) . ?
C3 C9 1.40(2) . ?
C4 C13 1.37(2) . ?
C4 C21 1.38(2) . ?
C5 N2 1.332(19) . ?
C5 C10 1.39(2) . ?
C6 C11 1.37(2) . ?
C6 C18 1.38(2) . ?
C6 C21 1.51(2) . ?
C7 N1 1.328(19) . ?
C7 C18 1.35(2) . ?
C8 N2 1.361(19) . ?
C9 C10 1.37(2) . ?
C9 C17 1.490(19) . ?
C11 C12 1.37(2) . ?
C12 N1 1.328(19) . ?
C13 N3 1.366(19) . ?
C14 N4 1.324(19) . ?
C14 C15 1.41(2) . ?
C15 C17 1.39(2) . ?
C16 C26 1.38(2) . ?
C16 C30 1.39(2) . ?
C19 C22 1.37(2) . ?
C19 C30 1.41(2) . ?
C20 C29 1.39(2) . ?
C20 C27 1.39(2) . ?
C21 C28 1.39(2) . ?
C22 N6 1.344(18) . ?
C23 C29 1.38(2) . ?
C23 C25 1.38(2) . ?
C24 N3 1.321(19) . ?
C24 C28 1.40(2) . ?
C25 N5 1.350(19) . ?
C26 N6 1.340(19) . ?
C27 N5 1.364(18) . ?
C29 C30 1.47(2) . ?
C31 C37 1.37(2) . ?
C31 C38 1.40(2) . ?
C32 C36 1.37(2) . ?
C32 C34 1.38(2) . ?
C32 C37 1.51(2) . ?
C33 C37 1.39(2) . ?
C33 C35 1.38(2) . ?
C34 C39 1.36(2) . ?
C35 N7 1.351(19) . ?
C36 C40 1.38(3) . ?
C38 N7 1.35(2) . ?
C39 N8 1.32(2) . ?
C40 N8 1.31(2) . ?

loop_
_geom_torsion_atom_site_label_1
_geom_torsion_atom_site_label_2
_geom_torsion_atom_site_label_3
_geom_torsion_atom_site_label_4
_geom_torsion
_geom_torsion_site_symmetry_1
_geom_torsion_site_symmetry_2
_geom_torsion_site_symmetry_3
_geom_torsion_site_symmetry_4
_geom_torsion_publ_flag
N4 C1 C2 C17 2(2) . . . . ?
C9 C3 C8 N2 2(2) . . . . ?
C8 C3 C9 C10 -1(2) . . . . ?
C8 C3 C9 C17 -177.0(14) . . . . ?
C3 C9 C10 C5 0(2) . . . . ?
C17 C9 C10 C5 175.5(14) . . . . ?
N2 C5 C10 C9 1(2) . . . . ?
C18 C6 C11 C12 1(2) . . . . ?
C21 C6 C11 C12 177.9(15) . . . . ?
C6 C11 C12 N1 -2(3) . . . . ?
C21 C4 C13 N3 -1(3) . . . . ?
N4 C14 C15 C17 2(2) . . . . ?
C1 C2 C17 C15 -3(2) . . . . ?
C1 C2 C17 C9 173.5(14) . . . . ?
C14 C15 C17 C2 1(2) . . . . ?
C14 C15 C17 C9 -175.2(14) . . . . ?
C10 C9 C17 C2 167.4(15) . . . . ?
C3 C9 C17 C2 -17(2) . . . . ?
C10 C9 C17 C15 -17(2) . . . . ?
C3 C9 C17 C15 158.7(15) . . . . ?
N1 C7 C18 C6 -2(3) . . . . ?
C11 C6 C18 C7 1(2) . . . . ?
C21 C6 C18 C7 -176.0(15) . . . . ?
C13 C4 C21 C28 0(3) . . . . ?
C13 C4 C21 C6 176.2(16) . . . . ?
C11 C6 C21 C4 142.6(18) . . . . ?
C18 C6 C21 C4 -40(2) . . . . ?
C11 C6 C21 C28 -41(2) . . . . ?
C18 C6 C21 C28 136.5(16) . . . . ?
C30 C19 C22 N6 1(2) . . . . ?
C29 C23 C25 N5 2(3) . . . . ?
C30 C16 C26 N6 0(3) . . . . ?
C29 C20 C27 N5 2(3) . . . . ?
C4 C21 C28 C24 1(2) . . . . ?
C6 C21 C28 C24 -176.0(14) . . . . ?
N3 C24 C28 C21 0(2) . . . . ?
C25 C23 C29 C20 -2(2) . . . . ?
C25 C23 C29 C30 176.1(15) . . . . ?
C27 C20 C29 C23 0(2) . . . . ?
C27 C20 C29 C30 -177.8(15) . . . . ?
C26 C16 C30 C19 2(2) . . . . ?
C26 C16 C30 C29 -175.3(14) . . . . ?
C22 C19 C30 C16 -2(2) . . . . ?
C22 C19 C30 C29 174.7(14) . . . . ?
C23 C29 C30 C16 163.0(16) . . . . ?
C20 C29 C30 C16 -19(2) . . . . ?
C23 C29 C30 C19 -14(2) . . . . ?
C20 C29 C30 C19 163.8(15) . . . . ?
C36 C32 C34 C39 -1(3) . . . . ?
C37 C32 C34 C39 174.4(18) . . . . ?
C37 C33 C35 N7 3(3) . . . . ?
C34 C32 C36 C40 3(3) . . . . ?
C37 C32 C36 C40 -173.2(18) . . . . ?
C38 C31 C37 C33 1(2) . . . . ?
C38 C31 C37 C32 180.0(15) . . . . ?
C35 C33 C37 C31 -2(2) . . . . ?
C35 C33 C37 C32 179.0(15) . . . . ?
C36 C32 C37 C31 -164.8(18) . . . . ?
C34 C32 C37 C31 20(3) . . . . ?
C36 C32 C37 C33 15(3) . . . . ?
C34 C32 C37 C33 -160.8(17) . . . . ?
C37 C31 C38 N7 -1(3) . . . . ?
C32 C34 C39 N8 2(4) . . . . ?
C32 C36 C40 N8 -4(3) . . . . ?
C18 C7 N1 C12 2(2) . . . . ?
C18 C7 N1 Cu1 -179.3(13) . . . . ?
C11 C12 N1 C7 1(2) . . . . ?
C11 C12 N1 Cu1 -178.7(13) . . . . ?
C10 C5 N2 C8 0(2) . . . . ?
C10 C5 N2 Cu1 -174.4(11) . . . 3_666 ?
C3 C8 N2 C5 -2(2) . . . . ?
C3 C8 N2 Cu1 173.4(12) . . . 3_666 ?
C28 C24 N3 C13 -1(2) . . . . ?
C28 C24 N3 Cu2 -168.3(11) . . . . ?
C4 C13 N3 C24 2(2) . . . . ?
C4 C13 N3 Cu2 167.1(14) . . . . ?
C15 C14 N4 C1 -2(2) . . . . ?
C15 C14 N4 Cu2 172.7(11) . . . . ?
C2 C1 N4 C14 0(2) . . . . ?
C2 C1 N4 Cu2 -175.0(12) . . . . ?
C23 C25 N5 C27 0(2) . . . . ?
C23 C25 N5 Cu1 174.6(13) . . . 3_566 ?
C20 C27 N5 C25 -2(2) . . . . ?
C20 C27 N5 Cu1 -175.9(12) . . . 3_566 ?
C16 C26 N6 C22 -1(2) . . . . ?
C16 C26 N6 Cu2 177.8(12) . . . . ?
C19 C22 N6 C26 0(2) . . . . ?
C19 C22 N6 Cu2 -178.6(12) . . . . ?
C31 C38 N7 C35 3(2) . . . . ?
C31 C38 N7 Ce1 179.1(12) . . . . ?
C33 C35 N7 C38 -4(2) . . . . ?
C33 C35 N7 Ce1 179.8(12) . . . . ?
C36 C40 N8 C39 4(3) . . . . ?
C34 C39 N8 C40 -3(3) . . . . ?
O36 W3 O3 Ce1 85.8(15) . . . . ?
O6 W3 O3 Ce1 -18.7(15) . . . . ?
O14 W3 O3 Ce1 -171.8(14) . . . . ?
O22 W3 O3 Ce1 -97.4(17) . . . . ?
O29 W3 O3 Ce1 -101.6(14) . . . . ?
O30 W6 O5 W1 -134.3(11) . . . . ?
O25 W6 O5 W1 -31.4(11) . . . . ?
O1 W6 O5 W1 125.0(11) . . . . ?
O20 W6 O5 W1 42.5(18) . . . . ?
O42 W6 O5 W1 51.6(11) . . . . ?
O35 W10 O7 W4 172.1(6) . . . . ?
O26 W10 O7 W4 -84.8(7) . . . . ?
O9 W10 O7 W4 70.9(6) . . . . ?
O17 W10 O7 W4 -7.0(14) . . . . ?
O43 W10 O7 W4 -0.8(5) . . . . ?
O37 W2 O8 Ce1 -168.1(8) . . . . ?
O2 W2 O8 Ce1 -65.8(9) . . . . ?
O10 W2 O8 Ce1 90.6(8) . . . . ?
O11 W2 O8 Ce1 25.3(19) . . . . ?
O41 W2 O8 Ce1 6.3(8) . . . . ?
O32 W8 O10 W2 -138.6(13) . . . . ?
O14 W8 O10 W2 120.0(13) . . . . ?
O23 W8 O10 W2 -37.9(13) . . . . ?
O4 W8 O10 W2 33(2) . . . . ?
O29 W8 O10 W2 47.5(13) . . . . ?
O39 W7 O11 W2 132.2(11) . . . . ?
O23 W7 O11 W2 29.2(11) . . . . ?
O1 W7 O11 W2 -127.9(11) . . . . ?
O15 W7 O11 W2 -49.0(17) . . . . ?
O42 W7 O11 W2 -55.9(11) . . . . ?
O34 W5 O13 W1 139.1(13) . . . . ?
O12 W5 O13 W1 -120.7(14) . . . . ?
O25 W5 O13 W1 37.2(14) . . . . ?
O9 W5 O13 W1 -36(2) . . . . ?
O43 W5 O13 W1 -47.8(13) . . . . ?
O40 W11 O15 W7 -170.6(6) . . . . ?
O20 W11 O15 W7 -70.6(6) . . . . ?
O17 W11 O15 W7 12.5(14) . . . . ?
O18 W11 O15 W7 87.4(6) . . . . ?
O42 W11 O15 W7 2.3(5) . . . . ?
O44 W4 O16 Ce1 -94.6(14) . . . . ?
O6 W4 O16 Ce1 9.6(14) . . . . ?
O12 W4 O16 Ce1 162.5(14) . . . . ?
O7 W4 O16 Ce1 90.1(18) . . . . ?
O43 W4 O16 Ce1 92.0(14) . . . . ?
O40 W11 O17 W10 -125.4(12) . . . . ?
O20 W11 O17 W10 134.5(12) . . . . ?
O15 W11 O17 W10 51.5(19) . . . . ?
O18 W11 O17 W10 -23.9(12) . . . . ?
O42 W11 O17 W10 61.4(12) . . . . ?
O28 W1 O19 Ce1 166.8(7) . . . . ?
O2 W1 O19 Ce1 64.2(8) . . . . ?
O13 W1 O19 Ce1 -89.8(8) . . . . ?
O5 W1 O19 Ce1 -18.5(18) . . . . ?
O41 W1 O19 Ce1 -7.1(7) . . . . ?
O40 W11 O20 W6 171.7(7) . . . . ?
O17 W11 O20 W6 -85.6(6) . . . . ?
O15 W11 O20 W6 70.3(6) . . . . ?
O18 W11 O20 W6 -10.0(16) . . . . ?
O42 W11 O20 W6 -2.9(5) . . . . ?
N1 Cu1 O21 Cu2 168.8(15) . . . 1_545 ?
N5 Cu1 O21 Cu2 84.2(10) 3_566 . . 1_545 ?
N2 Cu1 O21 Cu2 -104.9(10) 3_666 . . 1_545 ?
O24 Cu1 O21 Cu2 -9.3(11) . . . 1_545 ?
O38 W9 O22 W3 -170.6(6) . . . . ?
O26 W9 O22 W3 86.7(6) . . . . ?
O4 W9 O22 W3 -68.7(6) . . . . ?
O18 W9 O22 W3 12.3(13) . . . . ?
O19 W1 O28 Ce1 -159(2) . . . 2_556 ?
O2 W1 O28 Ce1 -61(3) . . . 2_556 ?
O13 W1 O28 Ce1 103(3) . . . 2_556 ?
O5 W1 O28 Ce1 23(3) . . . 2_556 ?
O41 P1 O29 W8 58.4(8) . . . . ?
O43 P1 O29 W8 -178.6(6) . . . . ?
O42 P1 O29 W8 -61.2(7) . . . . ?
O41 P1 O29 W3 -63.8(7) . . . . ?
O43 P1 O29 W3 59.2(7) . . . . ?
O42 P1 O29 W3 176.7(5) . . . . ?
O29 P1 O41 W2 -50.9(8) . . . . ?
O43 P1 O41 W2 -173.1(6) . . . . ?
O42 P1 O41 W2 68.9(7) . . . . ?
O29 P1 O41 W1 174.3(6) . . . . ?
O43 P1 O41 W1 52.1(8) . . . . ?
O42 P1 O41 W1 -65.9(8) . . . . ?
O29 P1 O42 W6 177.7(5) . . . . ?
O41 P1 O42 W6 55.6(7) . . . . ?
O43 P1 O42 W6 -64.1(7) . . . . ?
O29 P1 O42 W11 -58.8(7) . . . . ?
O41 P1 O42 W11 179.1(5) . . . . ?
O43 P1 O42 W11 59.4(8) . . . . ?
O29 P1 O42 W7 61.6(7) . . . . ?
O41 P1 O42 W7 -60.5(7) . . . . ?
O43 P1 O42 W7 179.9(6) . . . . ?
O29 P1 O43 W5 178.5(6) . . . . ?
O41 P1 O43 W5 -57.5(8) . . . . ?
O42 P1 O43 W5 60.6(8) . . . . ?
O29 P1 O43 W4 -60.9(8) . . . . ?
O41 P1 O43 W4 63.1(8) . . . . ?
O42 P1 O43 W4 -178.7(6) . . . . ?
O29 P1 O43 W10 59.5(7) . . . . ?
O41 P1 O43 W10 -176.5(6) . . . . ?
O42 P1 O43 W10 -58.4(8) . . . . ?
